data_4134912
loop_
_publ_author_name
'Whyte, Andrew'
'Torelli, Alexa'
'Mirabi, Bijan'
'Prieto, Liher'
'Rodr\'iguez, Jos\'e F'
'Lautens, Mark'

_publ_section_title
;
 Cobalt-Catalyzed Enantioselective Hydroarylation of 1,6-Enynes.
;
_journal_name_full 'Journal of the American Chemical Society'
_journal_paper_doi 10.1021/jacs.0c03246
_journal_year 2020
_chemical_absolute_configuration ad
_chemical_formula_moiety 'C32 H28 Cl N3 O2 S'
_chemical_formula_sum 'C32 H28 Cl N3 O2 S'
_chemical_formula_weight 554.08
_space_group_crystal_system orthorhombic
_space_group_IT_number 19
_space_group_name_Hall 'P 2ac 2ab'
_space_group_name_H-M_alt 'P 21 21 21'
_atom_sites_solution_hydrogens geom
_audit_creation_method SHELXL-2018/3
_cell_angle_alpha 90
_cell_angle_beta 90
_cell_angle_gamma 90
_cell_formula_units_Z 4
_cell_length_a 8.9830(5)
_cell_length_b 12.8241(7)
_cell_length_c 24.4677(16)
_cell_measurement_reflns_used 9947
_cell_measurement_temperature 150(2)
_cell_measurement_theta_max 23.95
_cell_measurement_theta_min 2.30
_cell_volume 2818.7(3)
_computing_cell_refinement APEX3
_computing_data_collection 'APEX3 (Bruker, 2018)'
_computing_data_reduction 'SAINT (Bruker, 2014)'
_computing_molecular_graphics 'PLATON (Spek, 2009)'
_computing_publication_material 'SHELXTL (Sheldrick, 2008)'
_computing_structure_refinement 'SHELXL-2018/3 (Sheldrick, 2015b)'
_computing_structure_solution 'SHELXT 2014/5 (Sheldrick, 2015a)'
_diffrn_ambient_temperature 150(2)
_diffrn_measured_fraction_theta_full 1.000
_diffrn_measured_fraction_theta_max 1.000
_diffrn_measurement_device_type 'Bruker Kappa APEX-DUO CCD'
_diffrn_measurement_method '\f and \w scans'
_diffrn_radiation_type MoK\a
_diffrn_radiation_wavelength 0.71073
_diffrn_reflns_av_R_equivalents 0.0435
_diffrn_reflns_av_unetI/netI 0.0340
_diffrn_reflns_Laue_measured_fraction_full 1.000
_diffrn_reflns_Laue_measured_fraction_max 1.000
_diffrn_reflns_limit_h_max 11
_diffrn_reflns_limit_h_min -9
_diffrn_reflns_limit_k_max 16
_diffrn_reflns_limit_k_min -16
_diffrn_reflns_limit_l_max 31
_diffrn_reflns_limit_l_min -31
_diffrn_reflns_number 44676
_diffrn_reflns_point_group_measured_fraction_full 1.000
_diffrn_reflns_point_group_measured_fraction_max 1.000
_diffrn_reflns_theta_full 25.242
_diffrn_reflns_theta_max 27.498
_diffrn_reflns_theta_min 1.665
_diffrn_source 'sealed tube with Bruker Triumph monochromator'
_exptl_absorpt_coefficient_mu 0.244
_exptl_absorpt_correction_T_max 0.7456
_exptl_absorpt_correction_T_min 0.7034
_exptl_absorpt_correction_type multi-scan
_exptl_absorpt_process_details 'SADABS (Krause et al., 2015)'
_exptl_crystal_colour colourless
_exptl_crystal_density_diffrn 1.306
_exptl_crystal_description plate
_exptl_crystal_F_000 1160
_exptl_crystal_size_max 0.250
_exptl_crystal_size_mid 0.240
_exptl_crystal_size_min 0.030
_refine_diff_density_max 0.174
_refine_diff_density_min -0.300
_refine_diff_density_rms 0.038
_refine_ls_abs_structure_details
; 
 Flack x determined using 1950 quotients [(I+)-(I-)]/[(I+)+(I-)] 
 (Parsons, Flack and Wagner, Acta Cryst. B69 (2013) 249-259). 
;
_refine_ls_abs_structure_Flack 0.006(19)
_refine_ls_extinction_method none
_refine_ls_goodness_of_fit_ref 1.023
_refine_ls_hydrogen_treatment constr
_refine_ls_matrix_type full
_refine_ls_number_parameters 353
_refine_ls_number_reflns 6488
_refine_ls_number_restraints 0
_refine_ls_restrained_S_all 1.023
_refine_ls_R_factor_all 0.0578
_refine_ls_R_factor_gt 0.0359
_refine_ls_shift/su_max 0.000
_refine_ls_shift/su_mean 0.000
_refine_ls_structure_factor_coef Fsqd
_refine_ls_weighting_details 'w=1/[\s^2^(Fo^2^)+(0.0393P)^2^+0.4210P] where P=(Fo^2^+2Fc^2^)/3'
_refine_ls_weighting_scheme calc
_refine_ls_wR_factor_gt 0.0758
_refine_ls_wR_factor_ref 0.0849
_reflns_Friedel_coverage 0.774
_reflns_Friedel_fraction_full 1.000
_reflns_Friedel_fraction_max 1.000
_reflns_number_gt 5135
_reflns_number_total 6488
_reflns_threshold_expression 'I > 2\s(I)'
_cod_data_source_file ja0c03246_si_001.cif
_cod_data_source_block d19195_a
_cod_database_code 4134912
_shelx_shelxl_version_number 2018/3
_shelx_space_group_comment
; 
The symmetry employed for this shelxl refinement is uniquely defined 
by the following loop, which should always be used as a source of 
symmetry information in preference to the above space-group names. 
They are only intended as comments. 
;
_shelx_estimated_absorpt_t_min 0.942
_shelx_estimated_absorpt_t_max 0.993

loop_
_space_group_symop_operation_xyz
'x, y, z'
'-x+1/2, -y, z+1/2'
'-x, y+1/2, -z+1/2'
'x+1/2, -y+1/2, -z'

loop_
_atom_site_label
_atom_site_type_symbol
_atom_site_fract_x
_atom_site_fract_y
_atom_site_fract_z
_atom_site_U_iso_or_equiv
_atom_site_adp_type
_atom_site_occupancy
_atom_site_site_symmetry_order
_atom_site_calc_flag
_atom_site_refinement_flags_posn
_atom_site_refinement_flags_adp
_atom_site_refinement_flags_occupancy
_atom_site_disorder_assembly
_atom_site_disorder_group
Cl1 Cl 1.22056(9) 0.33006(8) 0.25074(3) 0.0601(2) Uani 1 1 d . . . . .
S1 S 0.55767(8) 0.32979(5) 0.54697(3) 0.03548(16) Uani 1 1 d . . . . .
O1 O 0.5925(2) 0.22591(14) 0.53055(8) 0.0420(5) Uani 1 1 d . . . . .
O2 O 0.4265(2) 0.34982(17) 0.57853(8) 0.0503(6) Uani 1 1 d . . . . .
N1 N 0.5430(2) 0.39833(16) 0.49151(8) 0.0312(5) Uani 1 1 d . . . . .
N2 N 0.1528(2) 0.63637(15) 0.38887(9) 0.0293(5) Uani 1 1 d . . . . .
N3 N 0.3646(3) 0.69128(18) 0.34198(11) 0.0464(6) Uani 1 1 d . . . . .
C1 C 0.6684(3) 0.39815(19) 0.45217(10) 0.0292(5) Uani 1 1 d . . . . .
H1A H 0.678499 0.329539 0.434002 0.035 Uiso 1 1 calc R U . . .
H1B H 0.763430 0.416012 0.470380 0.035 Uiso 1 1 calc R U . . .
C2 C 0.6227(3) 0.48188(19) 0.41189(10) 0.0275(5) Uani 1 1 d . . . . .
C3 C 0.4844(3) 0.53586(19) 0.43409(11) 0.0301(6) Uani 1 1 d . . . . .
H3A H 0.492435 0.613139 0.429491 0.036 Uiso 1 1 calc R U . . .
C4 C 0.4861(3) 0.5067(2) 0.49430(11) 0.0340(6) Uani 1 1 d . . . . .
H4A H 0.553565 0.552420 0.515497 0.041 Uiso 1 1 calc R U . . .
H4B H 0.385036 0.509462 0.510399 0.041 Uiso 1 1 calc R U . . .
C5 C 0.3421(3) 0.49397(19) 0.40573(11) 0.0301(6) Uani 1 1 d . . . . .
H5A H 0.355806 0.497484 0.365631 0.036 Uiso 1 1 calc R U . . .
H5B H 0.328308 0.419804 0.415763 0.036 Uiso 1 1 calc R U . . .
C6 C 0.2055(3) 0.55298(18) 0.42076(11) 0.0288(6) Uani 1 1 d . . . . .
C7 C 0.1123(3) 0.53891(19) 0.46357(11) 0.0314(6) Uani 1 1 d . . . . .
H7A H 0.122525 0.487201 0.491122 0.038 Uiso 1 1 calc R U . . .
C8 C -0.0048(3) 0.61522(19) 0.46046(11) 0.0305(6) Uani 1 1 d . . . . .
C9 C -0.1255(3) 0.6407(2) 0.49379(12) 0.0361(6) Uani 1 1 d . . . . .
H9A H -0.144549 0.602186 0.526211 0.043 Uiso 1 1 calc R U . . .
C10 C -0.2163(3) 0.7222(2) 0.47909(12) 0.0417(7) Uani 1 1 d . . . . .
H10A H -0.298830 0.739800 0.501567 0.050 Uiso 1 1 calc R U . . .
C11 C -0.1892(3) 0.7797(2) 0.43149(13) 0.0436(7) Uani 1 1 d . . . . .
H11A H -0.254056 0.835388 0.422117 0.052 Uiso 1 1 calc R U . . .
C12 C -0.0699(3) 0.75701(19) 0.39787(12) 0.0365(6) Uani 1 1 d . . . . .
H12A H -0.051215 0.796525 0.365755 0.044 Uiso 1 1 calc R U . . .
C13 C 0.0220(3) 0.67415(19) 0.41272(10) 0.0287(5) Uani 1 1 d . . . . .
C14 C 0.2183(3) 0.67243(19) 0.33978(11) 0.0334(6) Uani 1 1 d . . . . .
C15 C 0.1351(4) 0.6828(2) 0.29272(12) 0.0483(8) Uani 1 1 d . . . . .
H15A H 0.031195 0.669105 0.292778 0.058 Uiso 1 1 calc R U . . .
C16 C 0.2073(5) 0.7137(3) 0.24525(15) 0.0668(11) Uani 1 1 d . . . . .
H16A H 0.153609 0.721852 0.212082 0.080 Uiso 1 1 calc R U . . .
C17 C 0.3582(5) 0.7324(3) 0.24709(18) 0.0721(12) Uani 1 1 d . . . . .
H17A H 0.410703 0.753559 0.215266 0.087 Uiso 1 1 calc R U . . .
C18 C 0.4304(4) 0.7198(3) 0.29563(17) 0.0627(10) Uani 1 1 d . . . . .
H18A H 0.534663 0.732133 0.296416 0.075 Uiso 1 1 calc R U . . .
C19 C 0.6871(3) 0.5074(2) 0.36476(11) 0.0307(6) Uani 1 1 d . . . . .
H19A H 0.640218 0.562535 0.345316 0.037 Uiso 1 1 calc R U . . .
C20 C 0.8195(3) 0.46339(19) 0.33831(10) 0.0293(6) Uani 1 1 d . . . . .
C21 C 0.8475(4) 0.4862(2) 0.28349(11) 0.0412(7) Uani 1 1 d . . . . .
H21A H 0.780107 0.529987 0.264304 0.049 Uiso 1 1 calc R U . . .
C22 C 0.9702(4) 0.4470(2) 0.25617(12) 0.0455(8) Uani 1 1 d . . . . .
H22A H 0.986425 0.462983 0.218732 0.055 Uiso 1 1 calc R U . . .
C23 C 1.0685(3) 0.3843(2) 0.28442(11) 0.0367(6) Uani 1 1 d . . . . .
C24 C 1.0474(3) 0.3625(2) 0.33864(10) 0.0348(6) Uani 1 1 d . . . . .
H24A H 1.117288 0.320693 0.357827 0.042 Uiso 1 1 calc R U . . .
C25 C 0.9240(3) 0.4016(2) 0.36526(10) 0.0323(6) Uani 1 1 d . . . . .
H25A H 0.909995 0.386065 0.402866 0.039 Uiso 1 1 calc R U . . .
C26 C 0.7129(3) 0.3786(2) 0.58249(10) 0.0331(6) Uani 1 1 d . . . . .
C27 C 0.6969(4) 0.4637(2) 0.61717(11) 0.0456(8) Uani 1 1 d . . . . .
H27A H 0.601434 0.492988 0.623712 0.055 Uiso 1 1 calc R U . . .
C28 C 0.8217(4) 0.5052(2) 0.64202(12) 0.0535(9) Uani 1 1 d . . . . .
H28A H 0.811078 0.562965 0.666006 0.064 Uiso 1 1 calc R U . . .
C29 C 0.9626(4) 0.4639(2) 0.63252(13) 0.0525(9) Uani 1 1 d . . . . .
C30 C 0.9766(4) 0.3796(2) 0.59734(13) 0.0460(8) Uani 1 1 d . . . . .
H30A H 1.072295 0.350983 0.590355 0.055 Uiso 1 1 calc R U . . .
C31 C 0.8530(3) 0.3369(2) 0.57235(11) 0.0376(6) Uani 1 1 d . . . . .
H31A H 0.863618 0.279226 0.548317 0.045 Uiso 1 1 calc R U . . .
C32 C 1.0983(5) 0.5098(3) 0.66001(17) 0.0803(13) Uani 1 1 d . . . . .
H32A H 1.101784 0.585030 0.653159 0.120 Uiso 1 1 calc R U . . .
H32B H 1.188220 0.476964 0.645236 0.120 Uiso 1 1 calc R U . . .
H32C H 1.092844 0.497113 0.699461 0.120 Uiso 1 1 calc R U . . .

loop_
_atom_site_aniso_label
_atom_site_aniso_U_11
_atom_site_aniso_U_22
_atom_site_aniso_U_33
_atom_site_aniso_U_23
_atom_site_aniso_U_13
_atom_site_aniso_U_12
Cl1 0.0476(5) 0.0842(6) 0.0485(5) 0.0033(5) 0.0254(4) 0.0099(5)
S1 0.0373(4) 0.0371(3) 0.0320(3) 0.0016(3) 0.0054(3) -0.0041(3)
O1 0.0535(13) 0.0322(9) 0.0402(11) 0.0008(8) -0.0027(9) -0.0070(9)
O2 0.0403(12) 0.0630(14) 0.0477(12) 0.0062(10) 0.0162(10) -0.0033(11)
N1 0.0289(12) 0.0340(11) 0.0308(11) -0.0014(9) 0.0046(10) 0.0022(10)
N2 0.0274(12) 0.0254(10) 0.0352(12) 0.0037(9) 0.0014(10) 0.0000(9)
N3 0.0365(14) 0.0398(13) 0.0630(17) 0.0116(12) 0.0088(13) -0.0075(11)
C1 0.0285(14) 0.0322(12) 0.0270(12) -0.0012(11) 0.0021(11) 0.0029(10)
C2 0.0252(13) 0.0280(12) 0.0294(13) -0.0035(10) -0.0035(11) 0.0012(10)
C3 0.0263(14) 0.0268(12) 0.0371(14) -0.0010(11) 0.0002(11) 0.0021(10)
C4 0.0277(14) 0.0363(14) 0.0380(15) -0.0042(12) 0.0017(12) 0.0060(11)
C5 0.0287(14) 0.0256(12) 0.0360(14) 0.0014(11) -0.0023(11) 0.0021(11)
C6 0.0265(13) 0.0225(12) 0.0373(15) 0.0002(10) -0.0031(11) -0.0013(10)
C7 0.0291(14) 0.0277(13) 0.0375(15) 0.0041(11) -0.0018(12) -0.0018(10)
C8 0.0267(13) 0.0275(12) 0.0374(15) -0.0034(11) -0.0023(11) -0.0051(10)
C9 0.0311(15) 0.0370(14) 0.0402(15) -0.0044(12) 0.0033(12) -0.0049(11)
C10 0.0332(16) 0.0435(16) 0.0483(18) -0.0120(14) 0.0075(14) 0.0038(13)
C11 0.0388(18) 0.0376(15) 0.0543(19) -0.0074(14) -0.0029(14) 0.0136(13)
C12 0.0383(16) 0.0300(13) 0.0412(16) -0.0006(11) -0.0033(14) 0.0044(12)
C13 0.0249(13) 0.0270(12) 0.0343(13) -0.0046(11) -0.0007(10) -0.0006(11)
C14 0.0375(15) 0.0213(12) 0.0414(15) 0.0048(12) 0.0048(12) 0.0027(12)
C15 0.0505(19) 0.0522(18) 0.0422(17) 0.0024(14) 0.0002(15) 0.0161(16)
C16 0.086(3) 0.072(2) 0.043(2) 0.0131(17) 0.008(2) 0.041(2)
C17 0.083(3) 0.057(2) 0.077(3) 0.031(2) 0.043(2) 0.031(2)
C18 0.050(2) 0.0473(18) 0.090(3) 0.0243(19) 0.028(2) 0.0026(17)
C19 0.0303(14) 0.0307(13) 0.0313(13) 0.0034(11) -0.0028(11) 0.0047(11)
C20 0.0308(15) 0.0301(13) 0.0269(13) -0.0005(10) -0.0004(11) -0.0018(10)
C21 0.0494(18) 0.0424(16) 0.0319(15) 0.0094(12) 0.0009(13) 0.0091(14)
C22 0.055(2) 0.0525(17) 0.0287(15) 0.0095(13) 0.0142(15) 0.0057(15)
C23 0.0321(15) 0.0461(15) 0.0320(14) -0.0014(12) 0.0103(13) 0.0001(13)
C24 0.0275(14) 0.0481(15) 0.0289(13) 0.0016(11) -0.0001(12) 0.0005(12)
C25 0.0280(14) 0.0474(15) 0.0215(12) -0.0001(11) -0.0004(11) 0.0010(12)
C26 0.0458(17) 0.0323(13) 0.0213(13) 0.0010(10) 0.0030(12) -0.0031(12)
C27 0.061(2) 0.0472(17) 0.0280(15) -0.0061(13) 0.0089(14) 0.0002(15)
C28 0.085(3) 0.0447(17) 0.0305(16) -0.0092(14) -0.0023(17) -0.0085(18)
C29 0.071(2) 0.0485(18) 0.0383(17) 0.0078(14) -0.0151(17) -0.0165(17)
C30 0.0472(19) 0.0467(17) 0.0442(17) 0.0069(14) -0.0087(15) -0.0024(14)
C31 0.0465(17) 0.0342(14) 0.0320(14) 0.0026(12) -0.0007(13) 0.0018(14)
C32 0.094(3) 0.079(3) 0.068(3) 0.010(2) -0.034(2) -0.034(2)

loop_
_atom_type_symbol
_atom_type_description
_atom_type_scat_dispersion_real
_atom_type_scat_dispersion_imag
_atom_type_scat_source
C C 0.0033 0.0016 'International Tables Vol C Tables 4.2.6.8 and 6.1.1.4'
H H 0.0000 0.0000 'International Tables Vol C Tables 4.2.6.8 and 6.1.1.4'
N N 0.0061 0.0033 'International Tables Vol C Tables 4.2.6.8 and 6.1.1.4'
O O 0.0106 0.0060 'International Tables Vol C Tables 4.2.6.8 and 6.1.1.4'
S S 0.1246 0.1234 'International Tables Vol C Tables 4.2.6.8 and 6.1.1.4'
Cl Cl 0.1484 0.1585 'International Tables Vol C Tables 4.2.6.8 and 6.1.1.4'

loop_
_geom_angle_atom_site_label_1
_geom_angle_atom_site_label_2
_geom_angle_atom_site_label_3
_geom_angle
_geom_angle_site_symmetry_1
_geom_angle_site_symmetry_3
_geom_angle_publ_flag
O1 S1 O2 119.99(13) . . ?
O1 S1 N1 106.76(11) . . ?
O2 S1 N1 106.69(12) . . ?
O1 S1 C26 107.33(13) . . ?
O2 S1 C26 108.79(13) . . ?
N1 S1 C26 106.55(12) . . ?
C1 N1 C4 107.07(19) . . ?
C1 N1 S1 118.75(17) . . ?
C4 N1 S1 119.83(17) . . ?
C13 N2 C6 108.4(2) . . ?
C13 N2 C14 126.2(2) . . ?
C6 N2 C14 125.4(2) . . ?
C18 N3 C14 116.9(3) . . ?
N1 C1 C2 102.45(19) . . ?
N1 C1 H1A 111.3 . . ?
C2 C1 H1A 111.3 . . ?
N1 C1 H1B 111.3 . . ?
C2 C1 H1B 111.3 . . ?
H1A C1 H1B 109.2 . . ?
C19 C2 C1 128.4(2) . . ?
C19 C2 C3 123.5(2) . . ?
C1 C2 C3 108.1(2) . . ?
C4 C3 C2 103.1(2) . . ?
C4 C3 C5 110.9(2) . . ?
C2 C3 C5 110.8(2) . . ?
C4 C3 H3A 110.6 . . ?
C2 C3 H3A 110.6 . . ?
C5 C3 H3A 110.6 . . ?
N1 C4 C3 100.9(2) . . ?
N1 C4 H4A 111.6 . . ?
C3 C4 H4A 111.6 . . ?
N1 C4 H4B 111.6 . . ?
C3 C4 H4B 111.6 . . ?
H4A C4 H4B 109.4 . . ?
C6 C5 C3 113.2(2) . . ?
C6 C5 H5A 108.9 . . ?
C3 C5 H5A 108.9 . . ?
C6 C5 H5B 108.9 . . ?
C3 C5 H5B 108.9 . . ?
H5A C5 H5B 107.8 . . ?
C7 C6 N2 108.8(2) . . ?
C7 C6 C5 129.3(2) . . ?
N2 C6 C5 121.9(2) . . ?
C6 C7 C8 108.7(2) . . ?
C6 C7 H7A 125.6 . . ?
C8 C7 H7A 125.6 . . ?
C9 C8 C13 119.4(2) . . ?
C9 C8 C7 134.1(3) . . ?
C13 C8 C7 106.4(2) . . ?
C10 C9 C8 119.1(3) . . ?
C10 C9 H9A 120.4 . . ?
C8 C9 H9A 120.4 . . ?
C9 C10 C11 121.0(3) . . ?
C9 C10 H10A 119.5 . . ?
C11 C10 H10A 119.5 . . ?
C12 C11 C10 121.3(3) . . ?
C12 C11 H11A 119.3 . . ?
C10 C11 H11A 119.3 . . ?
C11 C12 C13 117.7(3) . . ?
C11 C12 H12A 121.2 . . ?
C13 C12 H12A 121.2 . . ?
C12 C13 N2 130.8(2) . . ?
C12 C13 C8 121.5(2) . . ?
N2 C13 C8 107.6(2) . . ?
N3 C14 C15 123.3(3) . . ?
N3 C14 N2 115.7(3) . . ?
C15 C14 N2 121.0(3) . . ?
C14 C15 C16 118.2(3) . . ?
C14 C15 H15A 120.9 . . ?
C16 C15 H15A 120.9 . . ?
C17 C16 C15 118.8(4) . . ?
C17 C16 H16A 120.6 . . ?
C15 C16 H16A 120.6 . . ?
C18 C17 C16 118.4(3) . . ?
C18 C17 H17A 120.8 . . ?
C16 C17 H17A 120.8 . . ?
N3 C18 C17 124.3(4) . . ?
N3 C18 H18A 117.8 . . ?
C17 C18 H18A 117.8 . . ?
C2 C19 C20 129.8(2) . . ?
C2 C19 H19A 115.1 . . ?
C20 C19 H19A 115.1 . . ?
C25 C20 C21 116.9(2) . . ?
C25 C20 C19 123.8(2) . . ?
C21 C20 C19 119.3(2) . . ?
C22 C21 C20 122.1(3) . . ?
C22 C21 H21A 118.9 . . ?
C20 C21 H21A 118.9 . . ?
C23 C22 C21 118.6(3) . . ?
C23 C22 H22A 120.7 . . ?
C21 C22 H22A 120.7 . . ?
C24 C23 C22 121.1(3) . . ?
C24 C23 Cl1 119.1(2) . . ?
C22 C23 Cl1 119.9(2) . . ?
C23 C24 C25 119.6(3) . . ?
C23 C24 H24A 120.2 . . ?
C25 C24 H24A 120.2 . . ?
C24 C25 C20 121.6(2) . . ?
C24 C25 H25A 119.2 . . ?
C20 C25 H25A 119.2 . . ?
C31 C26 C27 120.3(3) . . ?
C31 C26 S1 119.5(2) . . ?
C27 C26 S1 120.0(2) . . ?
C28 C27 C26 119.2(3) . . ?
C28 C27 H27A 120.4 . . ?
C26 C27 H27A 120.4 . . ?
C27 C28 C29 121.2(3) . . ?
C27 C28 H28A 119.4 . . ?
C29 C28 H28A 119.4 . . ?
C30 C29 C28 118.9(3) . . ?
C30 C29 C32 120.4(4) . . ?
C28 C29 C32 120.7(3) . . ?
C31 C30 C29 120.7(3) . . ?
C31 C30 H30A 119.7 . . ?
C29 C30 H30A 119.7 . . ?
C30 C31 C26 119.8(3) . . ?
C30 C31 H31A 120.1 . . ?
C26 C31 H31A 120.1 . . ?
C29 C32 H32A 109.5 . . ?
C29 C32 H32B 109.5 . . ?
H32A C32 H32B 109.5 . . ?
C29 C32 H32C 109.5 . . ?
H32A C32 H32C 109.5 . . ?
H32B C32 H32C 109.5 . . ?

loop_
_geom_bond_atom_site_label_1
_geom_bond_atom_site_label_2
_geom_bond_distance
_geom_bond_site_symmetry_2
_geom_bond_publ_flag
Cl1 C23 1.741(3) . ?
S1 O1 1.426(2) . ?
S1 O2 1.432(2) . ?
S1 N1 1.622(2) . ?
S1 C26 1.759(3) . ?
N1 C1 1.482(3) . ?
N1 C4 1.483(3) . ?
N2 C13 1.398(3) . ?
N2 C6 1.406(3) . ?
N2 C14 1.415(3) . ?
N3 C18 1.330(4) . ?
N3 C14 1.337(4) . ?
C1 C2 1.514(3) . ?
C1 H1A 0.9900 . ?
C1 H1B 0.9900 . ?
C2 C19 1.331(4) . ?
C2 C3 1.522(3) . ?
C3 C4 1.520(4) . ?
C3 C5 1.551(3) . ?
C3 H3A 1.0000 . ?
C4 H4A 0.9900 . ?
C4 H4B 0.9900 . ?
C5 C6 1.487(3) . ?
C5 H5A 0.9900 . ?
C5 H5B 0.9900 . ?
C6 C7 1.353(4) . ?
C7 C8 1.439(4) . ?
C7 H7A 0.9500 . ?
C8 C9 1.395(4) . ?
C8 C13 1.412(4) . ?
C9 C10 1.374(4) . ?
C9 H9A 0.9500 . ?
C10 C11 1.400(4) . ?
C10 H10A 0.9500 . ?
C11 C12 1.382(4) . ?
C11 H11A 0.9500 . ?
C12 C13 1.394(4) . ?
C12 H12A 0.9500 . ?
C14 C15 1.379(4) . ?
C15 C16 1.388(5) . ?
C15 H15A 0.9500 . ?
C16 C17 1.377(6) . ?
C16 H16A 0.9500 . ?
C17 C18 1.363(6) . ?
C17 H17A 0.9500 . ?
C18 H18A 0.9500 . ?
C19 C20 1.467(3) . ?
C19 H19A 0.9500 . ?
C20 C25 1.395(4) . ?
C20 C21 1.396(4) . ?
C21 C22 1.383(4) . ?
C21 H21A 0.9500 . ?
C22 C23 1.380(4) . ?
C22 H22A 0.9500 . ?
C23 C24 1.369(4) . ?
C24 C25 1.379(4) . ?
C24 H24A 0.9500 . ?
C25 H25A 0.9500 . ?
C26 C31 1.389(4) . ?
C26 C27 1.390(4) . ?
C27 C28 1.381(5) . ?
C27 H27A 0.9500 . ?
C28 C29 1.392(5) . ?
C28 H28A 0.9500 . ?
C29 C30 1.387(4) . ?
C29 C32 1.512(5) . ?
C30 C31 1.381(4) . ?
C30 H30A 0.9500 . ?
C31 H31A 0.9500 . ?
C32 H32A 0.9800 . ?
C32 H32B 0.9800 . ?
C32 H32C 0.9800 . ?

loop_
_geom_torsion_atom_site_label_1
_geom_torsion_atom_site_label_2
_geom_torsion_atom_site_label_3
_geom_torsion_atom_site_label_4
_geom_torsion
_geom_torsion_site_symmetry_1
_geom_torsion_site_symmetry_2
_geom_torsion_site_symmetry_3
_geom_torsion_site_symmetry_4
_geom_torsion_publ_flag
O1 S1 N1 C1 -54.3(2) . . . . ?
O2 S1 N1 C1 176.25(18) . . . . ?
C26 S1 N1 C1 60.2(2) . . . . ?
O1 S1 N1 C4 171.2(2) . . . . ?
O2 S1 N1 C4 41.8(2) . . . . ?
C26 S1 N1 C4 -74.3(2) . . . . ?
C4 N1 C1 C2 -32.0(2) . . . . ?
S1 N1 C1 C2 -171.64(16) . . . . ?
N1 C1 C2 C19 -172.4(3) . . . . ?
N1 C1 C2 C3 7.5(2) . . . . ?
C19 C2 C3 C4 -161.7(2) . . . . ?
C1 C2 C3 C4 18.4(3) . . . . ?
C19 C2 C3 C5 79.7(3) . . . . ?
C1 C2 C3 C5 -100.3(2) . . . . ?
C1 N1 C4 C3 43.8(2) . . . . ?
S1 N1 C4 C3 -177.09(17) . . . . ?
C2 C3 C4 N1 -36.7(2) . . . . ?
C5 C3 C4 N1 82.0(2) . . . . ?
C4 C3 C5 C6 73.3(3) . . . . ?
C2 C3 C5 C6 -172.8(2) . . . . ?
C13 N2 C6 C7 -0.5(3) . . . . ?
C14 N2 C6 C7 -178.1(2) . . . . ?
C13 N2 C6 C5 178.8(2) . . . . ?
C14 N2 C6 C5 1.2(4) . . . . ?
C3 C5 C6 C7 -86.8(3) . . . . ?
C3 C5 C6 N2 94.0(3) . . . . ?
N2 C6 C7 C8 -0.5(3) . . . . ?
C5 C6 C7 C8 -179.7(2) . . . . ?
C6 C7 C8 C9 -176.7(3) . . . . ?
C6 C7 C8 C13 1.2(3) . . . . ?
C13 C8 C9 C10 0.5(4) . . . . ?
C7 C8 C9 C10 178.2(3) . . . . ?
C8 C9 C10 C11 -0.2(4) . . . . ?
C9 C10 C11 C12 -0.4(4) . . . . ?
C10 C11 C12 C13 0.5(4) . . . . ?
C11 C12 C13 N2 -176.5(3) . . . . ?
C11 C12 C13 C8 -0.2(4) . . . . ?
C6 N2 C13 C12 178.1(3) . . . . ?
C14 N2 C13 C12 -4.4(4) . . . . ?
C6 N2 C13 C8 1.3(3) . . . . ?
C14 N2 C13 C8 178.8(2) . . . . ?
C9 C8 C13 C12 -0.4(4) . . . . ?
C7 C8 C13 C12 -178.7(2) . . . . ?
C9 C8 C13 N2 176.7(2) . . . . ?
C7 C8 C13 N2 -1.5(3) . . . . ?
C18 N3 C14 C15 -1.0(4) . . . . ?
C18 N3 C14 N2 176.4(2) . . . . ?
C13 N2 C14 N3 132.4(3) . . . . ?
C6 N2 C14 N3 -50.5(3) . . . . ?
C13 N2 C14 C15 -50.1(4) . . . . ?
C6 N2 C14 C15 127.0(3) . . . . ?
N3 C14 C15 C16 0.4(5) . . . . ?
N2 C14 C15 C16 -176.9(3) . . . . ?
C14 C15 C16 C17 0.2(5) . . . . ?
C15 C16 C17 C18 -0.1(6) . . . . ?
C14 N3 C18 C17 1.2(5) . . . . ?
C16 C17 C18 N3 -0.6(6) . . . . ?
C1 C2 C19 C20 -0.3(5) . . . . ?
C3 C2 C19 C20 179.8(2) . . . . ?
C2 C19 C20 C25 -16.5(4) . . . . ?
C2 C19 C20 C21 165.6(3) . . . . ?
C25 C20 C21 C22 2.1(4) . . . . ?
C19 C20 C21 C22 -179.9(3) . . . . ?
C20 C21 C22 C23 -0.7(5) . . . . ?
C21 C22 C23 C24 -1.2(5) . . . . ?
C21 C22 C23 Cl1 177.8(2) . . . . ?
C22 C23 C24 C25 1.6(4) . . . . ?
Cl1 C23 C24 C25 -177.4(2) . . . . ?
C23 C24 C25 C20 -0.1(4) . . . . ?
C21 C20 C25 C24 -1.7(4) . . . . ?
C19 C20 C25 C24 -179.6(2) . . . . ?
O1 S1 C26 C31 24.6(3) . . . . ?
O2 S1 C26 C31 155.8(2) . . . . ?
N1 S1 C26 C31 -89.5(2) . . . . ?
O1 S1 C26 C27 -160.4(2) . . . . ?
O2 S1 C26 C27 -29.2(3) . . . . ?
N1 S1 C26 C27 85.5(2) . . . . ?
C31 C26 C27 C28 -1.0(4) . . . . ?
S1 C26 C27 C28 -175.9(2) . . . . ?
C26 C27 C28 C29 0.6(5) . . . . ?
C27 C28 C29 C30 0.1(5) . . . . ?
C27 C28 C29 C32 -179.9(3) . . . . ?
C28 C29 C30 C31 -0.4(4) . . . . ?
C32 C29 C30 C31 179.6(3) . . . . ?
C29 C30 C31 C26 0.0(4) . . . . ?
C27 C26 C31 C30 0.7(4) . . . . ?
S1 C26 C31 C30 175.6(2) . . . . ?
